data_4070208
loop_
_publ_author_name
'Yuan, Jian'
'Hughes, Russell P.'
'Rheingold, Arnold L.'

_publ_section_title
;
 A Monomeric Perfluoroalkyl Iridium(III) Amido Complex with an Ir&#x2550;N
 Double Bond and Its Reactions To Activate sp3Carbon&#x2212;Hydrogen Bonds
 at Room Temperature
;
_journal_issue 16
_journal_name_full Organometallics
_journal_page_first 4646
_journal_paper_doi 10.1021/om900657f
_journal_volume 28
_journal_year 2009
_chemical_formula_sum 'C15 H20 F5 Ir'
_chemical_formula_weight 487.51
_chemical_name_systematic
; 
 ? 
;
_space_group_IT_number 2
_symmetry_cell_setting triclinic
_symmetry_space_group_name_Hall '-P 1'
_symmetry_space_group_name_H-M 'P -1'
_atom_sites_solution_hydrogens geom
_atom_sites_solution_primary direct
_atom_sites_solution_secondary difmap
_audit_creation_method SHELXL-97
_cell_angle_alpha 64.279(3)
_cell_angle_beta 76.969(3)
_cell_angle_gamma 88.856(4)
_cell_formula_units_Z 4
_cell_length_a 8.373(2)
_cell_length_b 14.021(4)
_cell_length_c 14.764(4)
_cell_measurement_reflns_used 6639
_cell_measurement_temperature 123(2)
_cell_measurement_theta_max 0.00
_cell_measurement_theta_min 0.00
_cell_volume 1515.3(7)
_computing_cell_refinement 'Bruker SAINT'
_computing_data_collection 'Bruker APEX2'
_computing_data_reduction 'Bruker SAINT'
_computing_molecular_graphics 'Bruker SHELXTL'
_computing_publication_material 'Bruker SHELXTL'
_computing_structure_refinement 'SHELXL-97 (Sheldrick, 1997)'
_computing_structure_solution 'SHELXS-97 (Sheldrick, 1990)'
_diffrn_ambient_temperature 123(2)
_diffrn_measured_fraction_theta_full 0.978
_diffrn_measured_fraction_theta_max 0.930
_diffrn_measurement_device_type 'Bruker APEX-II CCD'
_diffrn_measurement_method '\f and \w scans'
_diffrn_radiation_monochromator graphite
_diffrn_radiation_source 'fine-focus sealed tube'
_diffrn_radiation_type MoK\a
_diffrn_radiation_wavelength 0.71073
_diffrn_reflns_av_R_equivalents 0.0325
_diffrn_reflns_av_sigmaI/netI 0.0398
_diffrn_reflns_limit_h_max 10
_diffrn_reflns_limit_h_min -9
_diffrn_reflns_limit_k_max 16
_diffrn_reflns_limit_k_min -16
_diffrn_reflns_limit_l_max 17
_diffrn_reflns_limit_l_min -17
_diffrn_reflns_number 12144
_diffrn_reflns_theta_full 25.00
_diffrn_reflns_theta_max 25.59
_diffrn_reflns_theta_min 1.58
_exptl_absorpt_coefficient_mu 8.854
_exptl_absorpt_correction_T_max 0.5761
_exptl_absorpt_correction_T_min 0.1527
_exptl_absorpt_correction_type multi-scan
_exptl_absorpt_process_details sadabs
_exptl_crystal_colour colourless
_exptl_crystal_density_diffrn 2.137
_exptl_crystal_density_method 'not measured'
_exptl_crystal_description rod
_exptl_crystal_F_000 928
_exptl_crystal_size_max 0.34
_exptl_crystal_size_mid 0.10
_exptl_crystal_size_min 0.07
_refine_diff_density_max 3.200
_refine_diff_density_min -2.345
_refine_diff_density_rms 0.202
_refine_ls_extinction_method none
_refine_ls_goodness_of_fit_ref 1.050
_refine_ls_hydrogen_treatment constr
_refine_ls_matrix_type full
_refine_ls_number_parameters 379
_refine_ls_number_reflns 5294
_refine_ls_number_restraints 0
_refine_ls_restrained_S_all 1.050
_refine_ls_R_factor_all 0.0385
_refine_ls_R_factor_gt 0.0342
_refine_ls_shift/su_max 0.002
_refine_ls_shift/su_mean 0.000
_refine_ls_structure_factor_coef Fsqd
_refine_ls_weighting_details 'calc w=1/[\s^2^(Fo^2^)+(0.0600P)^2^+0.8000P] where P=(Fo^2^+2Fc^2^)/3'
_refine_ls_weighting_scheme calc
_refine_ls_wR_factor_gt 0.0892
_refine_ls_wR_factor_ref 0.0935
_reflns_number_gt 4702
_reflns_number_total 5294
_reflns_threshold_expression >2sigma(I)
_cod_data_source_file om900657f_si_002.cif
_cod_data_source_block rph512_compound_6
_cod_depositor_comments
;
The following automatic conversions were performed:

'_symmetry_cell_setting' value 'Triclinic' changed to 'triclinic'
according to /home/saulius/struct/CIF-dictionaries/cif_core.dic
dictionary named 'cif_core.dic' version 2.4.2 from 2011-04-26.

Automatic conversion script
Id: cif_fix_values 1715 2011-07-08 13:25:40Z adriana 
;
_cod_original_sg_symbol_H-M P-1
_cod_database_code 4070208

loop_
_symmetry_equiv_pos_as_xyz
'x, y, z'
'-x, -y, -z'

loop_
_atom_site_label
_atom_site_type_symbol
_atom_site_fract_x
_atom_site_fract_y
_atom_site_fract_z
_atom_site_U_iso_or_equiv
_atom_site_adp_type
_atom_site_occupancy
_atom_site_symmetry_multiplicity
_atom_site_calc_flag
_atom_site_refinement_flags
Ir1 Ir 0.41038(2) 0.347104(17) 0.283052(16) 0.01664(9) Uani 1 1 d .
Ir1' Ir 0.24963(2) -0.144717(17) 0.268563(16) 0.01599(9) Uani 1 1 d .
F1 F 0.6350(4) 0.1745(3) 0.3010(3) 0.0291(8) Uani 1 1 d .
F1' F 0.0318(4) -0.3183(3) 0.2801(3) 0.0293(8) Uani 1 1 d .
F2 F 0.7310(4) 0.2991(3) 0.3302(3) 0.0289(8) Uani 1 1 d .
F2' F -0.1021(4) -0.2034(3) 0.3250(3) 0.0264(8) Uani 1 1 d .
F3 F 0.6999(5) 0.3017(3) 0.0967(3) 0.0345(9) Uani 1 1 d .
F3' F -0.1510(5) -0.2116(3) 0.1569(3) 0.0372(10) Uani 1 1 d .
F4 F 0.9046(4) 0.2829(3) 0.1674(3) 0.0353(9) Uani 1 1 d .
F4' F 0.1046(5) -0.1702(4) 0.0769(3) 0.0382(10) Uani 1 1 d .
F5 F 0.7929(4) 0.4311(3) 0.1180(3) 0.0281(8) Uani 1 1 d .
F5' F -0.0354(4) -0.0601(3) 0.1207(3) 0.0306(9) Uani 1 1 d .
C1' C 0.3963(8) -0.0473(5) 0.3115(5) 0.0208(13) Uani 1 1 d .
C1 C 0.2265(7) 0.4448(5) 0.3294(5) 0.0213(13) Uani 1 1 d .
C2 C 0.3680(7) 0.4471(5) 0.3684(5) 0.0185(13) Uani 1 1 d .
C2' C 0.4167(7) 0.0036(5) 0.2012(5) 0.0209(13) Uani 1 1 d .
C3' C 0.2589(7) 0.0322(5) 0.1798(5) 0.0184(13) Uani 1 1 d .
C3 C 0.5051(7) 0.4968(5) 0.2796(5) 0.0183(12) Uani 1 1 d .
C4 C 0.4479(7) 0.5231(5) 0.1866(4) 0.0190(13) Uani 1 1 d .
C4' C 0.1423(6) -0.0012(5) 0.2784(4) 0.0153(11) Uani 1 1 d .
C5' C 0.2272(7) -0.0501(5) 0.3588(5) 0.0196(13) Uani 1 1 d .
C5 C 0.2751(8) 0.4903(5) 0.2183(5) 0.0204(13) Uani 1 1 d .
C6 C 0.0543(7) 0.4058(5) 0.3967(5) 0.0265(14) Uani 1 1 d .
H6A H -0.0003 0.4651 0.4047 0.040 Uiso 1 1 calc R
H6B H 0.0596 0.3503 0.4650 0.040 Uiso 1 1 calc R
H6C H -0.0081 0.3767 0.3643 0.040 Uiso 1 1 calc R
C6' C 0.5323(7) -0.0838(5) 0.3683(5) 0.0256(14) Uani 1 1 d .
H6'A H 0.5768 -0.0248 0.3766 0.038 Uiso 1 1 calc R
H6'B H 0.6201 -0.1073 0.3283 0.038 Uiso 1 1 calc R
H6'C H 0.4879 -0.1429 0.4366 0.038 Uiso 1 1 calc R
C7' C 0.5760(7) 0.0299(5) 0.1207(5) 0.0280(15) Uani 1 1 d .
H7'A H 0.6252 0.0997 0.1053 0.042 Uiso 1 1 calc R
H7'B H 0.5552 0.0313 0.0575 0.042 Uiso 1 1 calc R
H7'C H 0.6516 -0.0241 0.1468 0.042 Uiso 1 1 calc R
C7 C 0.3665(7) 0.4139(5) 0.4787(5) 0.0238(14) Uani 1 1 d .
H7A H 0.3440 0.4743 0.4951 0.036 Uiso 1 1 calc R
H7B H 0.4739 0.3901 0.4908 0.036 Uiso 1 1 calc R
H7C H 0.2807 0.3556 0.5230 0.036 Uiso 1 1 calc R
C8 C 0.6738(7) 0.5286(5) 0.2836(5) 0.0244(14) Uani 1 1 d .
H8A H 0.6754 0.5996 0.2809 0.037 Uiso 1 1 calc R
H8B H 0.7561 0.5293 0.2243 0.037 Uiso 1 1 calc R
H8C H 0.6995 0.4774 0.3481 0.037 Uiso 1 1 calc R
C8' C 0.2292(7) 0.1019(5) 0.0759(5) 0.0240(13) Uani 1 1 d .
H8'A H 0.2435 0.1765 0.0622 0.036 Uiso 1 1 calc R
H8'B H 0.1168 0.0851 0.0748 0.036 Uiso 1 1 calc R
H8'C H 0.3078 0.0898 0.0225 0.036 Uiso 1 1 calc R
C9' C -0.0353(7) 0.0233(5) 0.2952(5) 0.0210(13) Uani 1 1 d .
H9'A H -0.0421 0.0927 0.2961 0.032 Uiso 1 1 calc R
H9'B H -0.0987 -0.0316 0.3615 0.032 Uiso 1 1 calc R
H9'C H -0.0803 0.0246 0.2389 0.032 Uiso 1 1 calc R
C9 C 0.5394(7) 0.5912(5) 0.0772(4) 0.0239(13) Uani 1 1 d .
H9A H 0.5296 0.6663 0.0613 0.036 Uiso 1 1 calc R
H9B H 0.4929 0.5745 0.0300 0.036 Uiso 1 1 calc R
H9C H 0.6558 0.5775 0.0686 0.036 Uiso 1 1 calc R
C10' C 0.1575(7) -0.0895(5) 0.4734(4) 0.0239(14) Uani 1 1 d .
H10A H 0.1632 -0.0307 0.4919 0.036 Uiso 1 1 calc R
H10B H 0.2214 -0.1460 0.5114 0.036 Uiso 1 1 calc R
H10C H 0.0425 -0.1175 0.4915 0.036 Uiso 1 1 calc R
C10 C 0.1625(8) 0.5079(6) 0.1472(5) 0.0290(15) Uani 1 1 d .
H10D H 0.1197 0.5776 0.1301 0.044 Uiso 1 1 calc R
H10E H 0.0707 0.4524 0.1818 0.044 Uiso 1 1 calc R
H10F H 0.2238 0.5052 0.0836 0.044 Uiso 1 1 calc R
C11' C 0.3863(7) -0.2359(5) 0.1948(5) 0.0257(14) Uani 1 1 d .
H11A H 0.3215 -0.2889 0.1870 0.031 Uiso 1 1 calc R
H11B H 0.4795 -0.1970 0.1346 0.031 Uiso 1 1 calc R
C11 C 0.3090(8) 0.1901(5) 0.4017(5) 0.0254(14) Uani 1 1 d .
H11C H 0.3819 0.1318 0.4108 0.030 Uiso 1 1 calc R
H11D H 0.2395 0.1856 0.4675 0.030 Uiso 1 1 calc R
C12 C 0.2345(8) 0.2243(5) 0.3155(5) 0.0233(14) Uani 1 1 d .
H12A H 0.1149 0.2360 0.3246 0.028 Uiso 1 1 calc R
C12' C 0.4138(8) -0.2645(5) 0.2944(5) 0.0285(15) Uani 1 1 d .
H12B H 0.5258 -0.2520 0.3025 0.034 Uiso 1 1 calc R
C13' C 0.2754(7) -0.3034(5) 0.3823(5) 0.0252(14) Uani 1 1 d .
H13A H 0.2945 -0.3100 0.4485 0.030 Uiso 1 1 calc R
H13B H 0.2012 -0.3620 0.3901 0.030 Uiso 1 1 calc R
C13 C 0.3353(8) 0.2491(5) 0.2157(5) 0.0249(14) Uani 1 1 d .
H13C H 0.2846 0.2849 0.1562 0.030 Uiso 1 1 calc R
H13D H 0.4098 0.1954 0.2094 0.030 Uiso 1 1 calc R
C14 C 0.6376(7) 0.2847(5) 0.2683(5) 0.0230(13) Uani 1 1 d .
C14' C 0.0414(7) -0.2104(5) 0.2554(5) 0.0210(13) Uani 1 1 d .
C15' C -0.0098(7) -0.1621(5) 0.1522(5) 0.0246(14) Uani 1 1 d .
C15 C 0.7588(8) 0.3257(6) 0.1625(5) 0.0293(15) Uani 1 1 d .

loop_
_atom_site_aniso_label
_atom_site_aniso_U_11
_atom_site_aniso_U_22
_atom_site_aniso_U_33
_atom_site_aniso_U_23
_atom_site_aniso_U_13
_atom_site_aniso_U_12
Ir1 0.01523(14) 0.01380(15) 0.02193(15) -0.00812(11) -0.00594(10) 0.00158(10)
Ir1' 0.01232(13) 0.01417(15) 0.02238(15) -0.00909(11) -0.00398(10) 0.00392(10)
F1 0.0269(19) 0.0166(19) 0.043(2) -0.0112(17) -0.0107(16) 0.0088(16)
F1' 0.0253(18) 0.0173(19) 0.049(2) -0.0165(18) -0.0125(17) 0.0011(16)
F2 0.0251(19) 0.025(2) 0.036(2) -0.0083(17) -0.0178(16) 0.0054(16)
F2' 0.0127(16) 0.032(2) 0.028(2) -0.0099(17) -0.0003(14) -0.0024(15)
F3 0.033(2) 0.037(2) 0.037(2) -0.022(2) -0.0033(17) 0.0017(18)
F3' 0.033(2) 0.034(2) 0.046(2) -0.013(2) -0.0203(18) -0.0071(18)
F4 0.0217(19) 0.031(2) 0.045(2) -0.0127(19) -0.0033(17) 0.0109(17)
F4' 0.037(2) 0.054(3) 0.031(2) -0.025(2) -0.0078(17) 0.006(2)
F5 0.0248(19) 0.021(2) 0.033(2) -0.0083(17) -0.0036(15) 0.0067(16)
F5' 0.028(2) 0.022(2) 0.039(2) -0.0072(18) -0.0150(16) 0.0003(17)
C1' 0.018(3) 0.020(3) 0.031(4) -0.015(3) -0.010(3) 0.004(3)
C1 0.018(3) 0.020(3) 0.028(3) -0.013(3) -0.004(2) 0.000(3)
C2 0.020(3) 0.010(3) 0.025(3) -0.006(3) -0.007(2) -0.001(2)
C2' 0.015(3) 0.019(3) 0.034(4) -0.019(3) -0.003(3) 0.003(3)
C3' 0.019(3) 0.015(3) 0.022(3) -0.009(3) -0.004(2) -0.001(3)
C3 0.015(3) 0.016(3) 0.026(3) -0.013(3) -0.002(2) 0.003(2)
C4 0.025(3) 0.013(3) 0.019(3) -0.007(3) -0.005(2) 0.001(3)
C4' 0.010(3) 0.014(3) 0.026(3) -0.012(3) -0.005(2) 0.003(2)
C5' 0.015(3) 0.018(3) 0.023(3) -0.008(3) -0.002(2) 0.001(3)
C5 0.025(3) 0.014(3) 0.022(3) -0.008(3) -0.006(3) 0.002(3)
C6 0.019(3) 0.026(4) 0.035(4) -0.014(3) -0.006(3) 0.006(3)
C6' 0.016(3) 0.024(4) 0.038(4) -0.014(3) -0.008(3) 0.004(3)
C7' 0.015(3) 0.025(4) 0.047(4) -0.022(3) -0.001(3) -0.001(3)
C7 0.024(3) 0.026(4) 0.027(3) -0.014(3) -0.013(3) 0.004(3)
C8 0.020(3) 0.020(3) 0.040(4) -0.018(3) -0.010(3) 0.002(3)
C8' 0.023(3) 0.020(3) 0.030(4) -0.012(3) -0.007(3) 0.004(3)
C9' 0.016(3) 0.022(3) 0.023(3) -0.008(3) -0.003(2) 0.004(3)
C9 0.021(3) 0.019(3) 0.027(3) -0.009(3) 0.000(2) 0.002(3)
C10' 0.025(3) 0.022(3) 0.023(3) -0.010(3) -0.004(3) 0.002(3)
C10 0.027(3) 0.030(4) 0.037(4) -0.018(3) -0.015(3) 0.007(3)
C11' 0.017(3) 0.023(4) 0.038(4) -0.018(3) 0.003(3) 0.003(3)
C11 0.032(3) 0.014(3) 0.027(4) -0.007(3) -0.004(3) -0.002(3)
C12 0.024(3) 0.015(3) 0.034(4) -0.014(3) -0.005(3) -0.003(3)
C12' 0.027(3) 0.021(4) 0.040(4) -0.017(3) -0.007(3) 0.013(3)
C13' 0.024(3) 0.020(3) 0.034(4) -0.011(3) -0.012(3) 0.009(3)
C13 0.028(3) 0.020(3) 0.030(4) -0.012(3) -0.011(3) -0.001(3)
C14 0.025(3) 0.017(3) 0.033(4) -0.013(3) -0.014(3) 0.002(3)
C14' 0.015(3) 0.017(3) 0.030(4) -0.011(3) -0.001(2) -0.002(3)
C15' 0.020(3) 0.023(4) 0.031(4) -0.012(3) -0.007(3) 0.001(3)
C15 0.021(3) 0.030(4) 0.045(4) -0.020(3) -0.016(3) 0.014(3)

loop_
_atom_type_symbol
_atom_type_description
_atom_type_scat_dispersion_real
_atom_type_scat_dispersion_imag
_atom_type_scat_source
C C 0.0033 0.0016 'International Tables Vol C Tables 4.2.6.8 and 6.1.1.4'
H H 0.0000 0.0000 'International Tables Vol C Tables 4.2.6.8 and 6.1.1.4'
F F 0.0171 0.0103 'International Tables Vol C Tables 4.2.6.8 and 6.1.1.4'
Ir Ir -1.4442 7.9887 'International Tables Vol C Tables 4.2.6.8 and 6.1.1.4'

loop_
_geom_angle_atom_site_label_1
_geom_angle_atom_site_label_2
_geom_angle_atom_site_label_3
_geom_angle
C14 Ir1 C12 105.6(2)
C14 Ir1 C11 87.5(2)
C12 Ir1 C11 39.2(2)
C14 Ir1 C13 86.3(2)
C12 Ir1 C13 38.5(2)
C11 Ir1 C13 68.7(2)
C14 Ir1 C5 144.7(2)
C12 Ir1 C5 101.6(2)
C11 Ir1 C5 127.6(2)
C13 Ir1 C5 101.8(2)
C14 Ir1 C1 155.2(2)
C12 Ir1 C1 94.5(2)
C11 Ir1 C1 99.7(2)
C13 Ir1 C1 118.4(2)
C5 Ir1 C1 37.6(2)
C14 Ir1 C2 117.8(2)
C12 Ir1 C2 121.0(2)
C11 Ir1 C2 103.2(2)
C13 Ir1 C2 154.9(2)
C5 Ir1 C2 63.3(2)
C1 Ir1 C2 37.5(2)
C14 Ir1 C3 96.0(2)
C12 Ir1 C3 156.7(2)
C11 Ir1 C3 136.1(2)
C13 Ir1 C3 155.0(2)
C5 Ir1 C3 62.8(2)
C1 Ir1 C3 62.4(2)
C2 Ir1 C3 37.7(2)
C14 Ir1 C4 108.6(2)
C12 Ir1 C4 136.2(2)
C11 Ir1 C4 162.5(2)
C13 Ir1 C4 118.1(2)
C5 Ir1 C4 37.5(2)
C1 Ir1 C4 62.7(2)
C2 Ir1 C4 63.5(2)
C3 Ir1 C4 37.8(2)
C14' Ir1' C12' 104.7(3)
C14' Ir1' C11' 85.7(2)
C12' Ir1' C11' 38.7(2)
C14' Ir1' C13' 86.6(2)
C12' Ir1' C13' 39.1(2)
C11' Ir1' C13' 68.8(2)
C14' Ir1' C1' 157.7(2)
C12' Ir1' C1' 93.7(3)
C11' Ir1' C1' 116.7(2)
C13' Ir1' C1' 100.5(2)
C14' Ir1' C5' 120.6(2)
C12' Ir1' C5' 119.1(2)
C11' Ir1' C5' 152.6(2)
C13' Ir1' C5' 102.7(2)
C1' Ir1' C5' 37.3(2)
C14' Ir1' C2' 143.4(2)
C12' Ir1' C2' 103.0(2)
C11' Ir1' C2' 101.9(2)
C13' Ir1' C2' 129.7(2)
C1' Ir1' C2' 37.6(2)
C5' Ir1' C2' 62.6(2)
C14' Ir1' C4' 97.6(2)
C12' Ir1' C4' 155.2(2)
C11' Ir1' C4' 156.8(2)
C13' Ir1' C4' 134.2(2)
C1' Ir1' C4' 62.3(2)
C5' Ir1' C4' 37.3(2)
C2' Ir1' C4' 62.3(2)
C14' Ir1' C3' 107.9(2)
C12' Ir1' C3' 138.4(3)
C11' Ir1' C3' 119.6(2)
C13' Ir1' C3' 163.2(2)
C1' Ir1' C3' 62.9(2)
C5' Ir1' C3' 62.9(2)
C2' Ir1' C3' 37.5(2)
C4' Ir1' C3' 37.6(2)
C5' C1' C2' 108.1(5)
C5' C1' C6' 125.5(6)
C2' C1' C6' 126.3(6)
C5' C1' Ir1' 71.6(4)
C2' C1' Ir1' 71.3(3)
C6' C1' Ir1' 126.4(4)
C2 C1 C5 109.1(5)
C2 C1 C6 124.0(5)
C5 C1 C6 126.8(5)
C2 C1 Ir1 71.4(3)
C5 C1 Ir1 71.1(3)
C6 C1 Ir1 126.3(4)
C1 C2 C3 106.8(5)
C1 C2 C7 125.5(6)
C3 C2 C7 127.4(5)
C1 C2 Ir1 71.0(3)
C3 C2 Ir1 71.2(3)
C7 C2 Ir1 127.3(4)
C3' C2' C1' 108.4(5)
C3' C2' C7' 125.0(6)
C1' C2' C7' 126.5(5)
C3' C2' Ir1' 71.7(3)
C1' C2' Ir1' 71.1(3)
C7' C2' Ir1' 126.2(4)
C2' C3' C4' 106.8(5)
C2' C3' C8' 125.7(5)
C4' C3' C8' 126.5(5)
C2' C3' Ir1' 70.8(4)
C4' C3' Ir1' 71.1(3)
C8' C3' Ir1' 132.2(4)
C4 C3 C2 108.7(5)
C4 C3 C8 126.0(5)
C2 C3 C8 124.9(5)
C4 C3 Ir1 71.1(3)
C2 C3 Ir1 71.1(3)
C8 C3 Ir1 129.7(4)
C5 C4 C3 107.4(5)
C5 C4 C9 124.4(5)
C3 C4 C9 127.1(5)
C5 C4 Ir1 70.9(3)
C3 C4 Ir1 71.0(3)
C9 C4 Ir1 132.5(4)
C5' C4' C3' 108.7(5)
C5' C4' C9' 124.7(5)
C3' C4' C9' 126.2(5)
C5' C4' Ir1' 71.2(3)
C3' C4' Ir1' 71.4(3)
C9' C4' Ir1' 129.3(4)
C1' C5' C4' 108.0(5)
C1' C5' C10' 124.6(5)
C4' C5' C10' 127.2(5)
C1' C5' Ir1' 71.1(3)
C4' C5' Ir1' 71.5(3)
C10' C5' Ir1' 127.1(4)
C4 C5 C1 108.0(5)
C4 C5 C10 125.8(5)
C1 C5 C10 126.0(6)
C4 C5 Ir1 71.6(3)
C1 C5 Ir1 71.2(3)
C10 C5 Ir1 126.2(4)
C12' C11' Ir1' 68.2(3)
C12 C11 Ir1 68.1(3)
C13 C12 C11 119.0(6)
C13 C12 Ir1 73.8(4)
C11 C12 Ir1 72.7(4)
C11' C12' C13' 118.7(6)
C11' C12' Ir1' 73.1(4)
C13' C12' Ir1' 72.8(4)
C12' C13' Ir1' 68.1(4)
C12 C13 Ir1 67.7(3)
F1 C14 F2 101.8(4)
F1 C14 C15 101.0(5)
F2 C14 C15 102.9(5)
F1 C14 Ir1 116.7(4)
F2 C14 Ir1 111.9(4)
C15 C14 Ir1 120.0(4)
F1' C14' F2' 102.1(4)
F1' C14' C15' 101.8(5)
F2' C14' C15' 101.9(4)
F1' C14' Ir1' 118.0(4)
F2' C14' Ir1' 110.8(4)
C15' C14' Ir1' 119.7(4)
F5' C15' F4' 107.6(5)
F5' C15' F3' 106.1(5)
F4' C15' F3' 106.0(5)
F5' C15' C14' 112.8(5)
F4' C15' C14' 111.3(5)
F3' C15' C14' 112.6(5)
F5 C15 F3 107.3(5)
F5 C15 F4 106.5(5)
F3 C15 F4 106.1(5)
F5 C15 C14 112.5(5)
F3 C15 C14 111.4(5)
F4 C15 C14 112.6(5)

loop_
_geom_bond_atom_site_label_1
_geom_bond_atom_site_label_2
_geom_bond_distance
Ir1 C14 2.085(6)
Ir1 C12 2.105(6)
Ir1 C11 2.166(6)
Ir1 C13 2.186(6)
Ir1 C5 2.227(6)
Ir1 C1 2.229(6)
Ir1 C2 2.234(6)
Ir1 C3 2.234(6)
Ir1 C4 2.236(6)
Ir1' C14' 2.074(6)
Ir1' C12' 2.108(6)
Ir1' C11' 2.172(6)
Ir1' C13' 2.172(6)
Ir1' C1' 2.224(6)
Ir1' C5' 2.231(6)
Ir1' C2' 2.228(6)
Ir1' C4' 2.236(5)
Ir1' C3' 2.240(6)
F1 C14 1.404(7)
F1' C14' 1.393(7)
F2 C14 1.406(6)
F2' C14' 1.427(7)
F3 C15 1.344(7)
F3' C15' 1.355(7)
F4 C15 1.352(7)
F4' C15' 1.338(7)
F5 C15 1.337(8)
F5' C15' 1.327(7)
C1' C5' 1.424(8)
C1' C2' 1.436(9)
C1' C6' 1.515(8)
C1 C2 1.436(8)
C1 C5 1.437(8)
C1 C6 1.509(8)
C2 C3 1.444(8)
C2 C7 1.485(8)
C2' C3' 1.437(8)
C2' C7' 1.501(8)
C3' C4' 1.441(8)
C3' C8' 1.493(8)
C3 C4 1.449(8)
C3 C8 1.511(8)
C4 C5 1.435(8)
C4 C9 1.497(8)
C4' C5' 1.429(8)
C4' C9' 1.509(7)
C5' C10' 1.505(8)
C5 C10 1.503(8)
C11' C12' 1.420(9)
C11 C12 1.434(9)
C12 C13 1.418(9)
C12' C13' 1.433(9)
C14 C15 1.526(9)
C14' C15' 1.533(9)
